data_1569216
loop_
_publ_author_name
'Sahoo, Supriya'
'Kothavade, Premkumar Anil'
'Naphade, Dipti R.'
'Torris, Arun'
'Praveenkumar, Balu'
'Zar&#x119;ba, Jan K'
'Anthopoulos, Thomas D.'
'Shanmuganathan, Kadhiravan'
'Boomishankar, Ramamoorthy'

_publ_section_title
;
 3D-printed polymer composite devices based on a ferroelectric chiral
 ammonium salt for high-performance piezoelectric energy harvesting.
;
_journal_issue 8
_journal_name_full 'Materials horizons'
_journal_page_first 3153
_journal_page_last 3161
_journal_paper_doi 10.1039/d3mh00444a
_journal_volume 10
_journal_year 2023
_chemical_absolute_configuration 'Absolute structure can not be determined'
_chemical_formula_sum 'C6 H16 B F4 N'
_chemical_formula_weight 189.01
_space_group_crystal_system tetragonal
_space_group_IT_number 77
_space_group_name_Hall 'P 4c'
_space_group_name_H-M_alt 'P 42'
_atom_sites_solution_hydrogens geom
_audit_creation_method SHELXL-2014/7
_audit_update_record
;
2023-01-13 deposited with the CCDC.	2023-05-24 downloaded from the CCDC.
;
_cell_angle_alpha 90
_cell_angle_beta 90
_cell_angle_gamma 90
_cell_formula_units_Z 8
_cell_length_a 15.808(3)
_cell_length_b 15.808(3)
_cell_length_c 7.9627(18)
_cell_measurement_reflns_used 2605
_cell_measurement_temperature 120(2)
_cell_measurement_theta_max 22.513
_cell_measurement_theta_min 2.558
_cell_volume 1989.8(7)
_computing_structure_refinement 'SHELXL-2014/7 (Sheldrick, 2014)'
_diffrn_ambient_temperature 120(2)
_diffrn_measured_fraction_theta_full 0.999
_diffrn_measured_fraction_theta_max 0.999
_diffrn_measurement_device_type 'Bruker APEX-II CCD'
_diffrn_measurement_method '\f and \w scans'
_diffrn_radiation_type MoK\a
_diffrn_radiation_wavelength 0.71073
_diffrn_reflns_av_R_equivalents 0.0687
_diffrn_reflns_av_unetI/netI 0.0271
_diffrn_reflns_Laue_measured_fraction_full 0.999
_diffrn_reflns_Laue_measured_fraction_max 0.999
_diffrn_reflns_limit_h_max 17
_diffrn_reflns_limit_h_min -17
_diffrn_reflns_limit_k_max 17
_diffrn_reflns_limit_k_min -17
_diffrn_reflns_limit_l_max 8
_diffrn_reflns_limit_l_min -8
_diffrn_reflns_number 38063
_diffrn_reflns_point_group_measured_fraction_full 0.999
_diffrn_reflns_point_group_measured_fraction_max 0.999
_diffrn_reflns_theta_full 22.513
_diffrn_reflns_theta_max 22.513
_diffrn_reflns_theta_min 2.558
_exptl_absorpt_coefficient_mu 0.125
_exptl_absorpt_correction_type multi-scan
_exptl_absorpt_process_details SADABS
_exptl_crystal_colour white
_exptl_crystal_density_diffrn 1.262
_exptl_crystal_density_meas 1.262
_exptl_crystal_description rod
_exptl_crystal_F_000 800
_exptl_crystal_size_max 0.08
_exptl_crystal_size_mid 0.05
_exptl_crystal_size_min 0.04
_exptl_transmission_factor_max 0.995
_exptl_transmission_factor_min 0.993
_refine_diff_density_max 0.752
_refine_diff_density_min -0.477
_refine_diff_density_rms 0.097
_refine_ls_abs_structure_details
;
 Flack x determined using 1087 quotients [(I+)-(I-)]/[(I+)+(I-)]
 (Parsons, Flack and Wagner, Acta Cryst. B69 (2013) 249-259).
;
_refine_ls_abs_structure_Flack 0.0(4)
_refine_ls_extinction_method none
_refine_ls_goodness_of_fit_ref 1.805
_refine_ls_hydrogen_treatment constr
_refine_ls_matrix_type full
_refine_ls_number_parameters 174
_refine_ls_number_reflns 2607
_refine_ls_number_restraints 1
_refine_ls_restrained_S_all 1.804
_refine_ls_R_factor_all 0.0932
_refine_ls_R_factor_gt 0.0896
_refine_ls_shift/su_max 0.039
_refine_ls_shift/su_mean 0.008
_refine_ls_structure_factor_coef Fsqd
_refine_ls_weighting_details 'w=1/[\s^2^(Fo^2^)+(0.1025P)^2^+0.7300P] where P=(Fo^2^+2Fc^2^)/3'
_refine_ls_weighting_scheme calc
_refine_ls_wR_factor_gt 0.2317
_refine_ls_wR_factor_ref 0.2359
_reflns_Friedel_coverage 0.840
_reflns_Friedel_fraction_full 1.000
_reflns_Friedel_fraction_max 1.000
_reflns_number_gt 2516
_reflns_number_total 2607
_reflns_threshold_expression 'I > 2\s(I)'
_cod_data_source_file d3mh00444a3.cif
_cod_data_source_block 1_120K
_cod_depositor_comments 'Adding full bibliography for 1569216--1569217.cif.'
_cod_original_cell_volume 1989.9(10)
_cod_database_code 1569216
_shelx_shelxl_version_number 2014/7
_shelx_space_group_comment
;
The symmetry employed for this shelxl refinement is uniquely defined
by the following loop, which should always be used as a source of
symmetry information in preference to the above space-group names.
They are only intended as comments.
;

loop_
_space_group_symop_operation_xyz
'x, y, z'
'-x, -y, z'
'-y, x, z+1/2'
'y, -x, z+1/2'

loop_
_atom_site_label
_atom_site_type_symbol
_atom_site_fract_x
_atom_site_fract_y
_atom_site_fract_z
_atom_site_U_iso_or_equiv
_atom_site_adp_type
_atom_site_occupancy
_atom_site_site_symmetry_order
_atom_site_calc_flag
_atom_site_refinement_flags_posn
_atom_site_refinement_flags_adp
_atom_site_refinement_flags_occupancy
_atom_site_disorder_assembly
_atom_site_disorder_group
F11 F 0.2652(6) 0.9424(6) 0.2292(13) 0.0667(14) Uani 1 1 d . . . . .
F12 F 0.3297(6) 1.0595(7) 0.1546(13) 0.0667(14) Uani 1 1 d . . . . .
F13 F 0.3922(6) 0.9383(7) 0.1104(13) 0.0667(14) Uani 1 1 d . . . . .
F14 F 0.3797(6) 0.9905(7) 0.3768(12) 0.0667(14) Uani 1 1 d . . . . .
F21 F 0.4211(5) 0.8457(6) 0.760(2) 0.089(4) Uani 1 1 d . . . . .
F22 F 0.5404(7) 0.8661(5) 0.6081(8) 0.055(3) Uani 1 1 d . . . . .
F23 F 0.5216(6) 0.7475(4) 0.7719(9) 0.048(2) Uani 1 1 d . . . . .
F24 F 0.5441(4) 0.8773(5) 0.8891(9) 0.0367(19) Uani 1 1 d . . . . .
N11 N 0.3398(6) 1.0014(6) 0.7355(13) 0.029(2) Uani 1 1 d . . . . .
H11A H 0.3686 0.9592 0.7880 0.044 Uiso 1 1 calc R U . . .
H11B H 0.3570 1.0523 0.7765 0.044 Uiso 1 1 calc R U . . .
H11C H 0.3501 0.9992 0.6231 0.044 Uiso 1 1 calc R U . . .
N21 N 0.5276(6) 0.8393(5) 0.2541(15) 0.029(2) Uani 1 1 d . . . . .
H21A H 0.5270 0.8459 0.3677 0.043 Uiso 1 1 calc R U . . .
H21B H 0.4892 0.8751 0.2069 0.043 Uiso 1 1 calc R U . . .
H21C H 0.5801 0.8514 0.2141 0.043 Uiso 1 1 calc R U . . .
C11 C 0.2193(7) 0.9100(8) 0.6687(16) 0.0276(11) Uani 1 1 d . . . . .
H11D H 0.1580 0.9028 0.6786 0.041 Uiso 1 1 calc R U . . .
H11E H 0.2480 0.8605 0.7160 0.041 Uiso 1 1 calc R U . . .
H11F H 0.2346 0.9159 0.5500 0.041 Uiso 1 1 calc R U . . .
C12 C 0.2471(7) 0.9909(7) 0.7663(17) 0.0276(11) Uani 1 1 d . . . . .
H12 H 0.2398 0.9787 0.8887 0.033 Uiso 1 1 calc R U . . .
C13 C 0.1955(7) 1.0683(7) 0.7274(17) 0.0276(11) Uani 1 1 d . . . . .
C14 C 0.1974(8) 1.0900(8) 0.5402(14) 0.0276(11) Uani 1 1 d . . . . .
H14A H 0.1623 1.1400 0.5196 0.041 Uiso 1 1 calc R U . . .
H14B H 0.1754 1.0421 0.4753 0.041 Uiso 1 1 calc R U . . .
H14C H 0.2557 1.1018 0.5058 0.041 Uiso 1 1 calc R U . . .
C15 C 0.2314(8) 1.1488(7) 0.8254(15) 0.0276(11) Uani 1 1 d . . . . .
H15A H 0.2218 1.1417 0.9461 0.041 Uiso 1 1 calc R U . . .
H15B H 0.2022 1.1998 0.7861 0.041 Uiso 1 1 calc R U . . .
H15C H 0.2922 1.1542 0.8039 0.041 Uiso 1 1 calc R U . . .
C16 C 0.1051(7) 1.0539(7) 0.7824(15) 0.0276(11) Uani 1 1 d . . . . .
H16A H 0.0724 1.1060 0.7666 0.041 Uiso 1 1 calc R U . . .
H16B H 0.1041 1.0379 0.9013 0.041 Uiso 1 1 calc R U . . .
H16C H 0.0800 1.0084 0.7151 0.041 Uiso 1 1 calc R U . . .
C21 C 0.4280(7) 0.7269(7) 0.3064(15) 0.026(3) Uani 1 1 d . . . . .
H21D H 0.4406 0.7285 0.4269 0.038 Uiso 1 1 calc R U . . .
H21E H 0.4093 0.6699 0.2753 0.038 Uiso 1 1 calc R U . . .
H21F H 0.3832 0.7676 0.2807 0.038 Uiso 1 1 calc R U . . .
C22 C 0.5049(7) 0.7487(7) 0.2104(15) 0.028(3) Uani 1 1 d . . . . .
H22 H 0.4900 0.7471 0.0884 0.034 Uiso 1 1 calc R U . . .
C23 C 0.5849(7) 0.6900(6) 0.2373(17) 0.021(2) Uani 1 1 d . . . . .
C24 C 0.5592(8) 0.6028(9) 0.169(2) 0.058(5) Uani 1 1 d . . . . .
H24A H 0.5120 0.5805 0.2357 0.087 Uiso 1 1 calc R U . . .
H24B H 0.6074 0.5640 0.1768 0.087 Uiso 1 1 calc R U . . .
H24C H 0.5417 0.6082 0.0516 0.087 Uiso 1 1 calc R U . . .
C25 C 0.6583(8) 0.7200(7) 0.1351(15) 0.024(3) Uani 1 1 d . . . . .
H25A H 0.6897 0.7630 0.1982 0.036 Uiso 1 1 calc R U . . .
H25B H 0.6377 0.7446 0.0297 0.036 Uiso 1 1 calc R U . . .
H25C H 0.6957 0.6722 0.1102 0.036 Uiso 1 1 calc R U . . .
C26 C 0.6087(10) 0.6842(10) 0.4236(19) 0.048(4) Uani 1 1 d . . . . .
H26A H 0.5599 0.6643 0.4882 0.072 Uiso 1 1 calc R U . . .
H26B H 0.6258 0.7402 0.4643 0.072 Uiso 1 1 calc R U . . .
H26C H 0.6558 0.6445 0.4374 0.072 Uiso 1 1 calc R U . . .
B11 B 0.3413(15) 0.9804(14) 0.222(3) 0.0667(14) Uani 1 1 d . . . . .
B21 B 0.5057(11) 0.8357(9) 0.7561(19) 0.033(3) Uani 1 1 d . . . . .

loop_
_atom_site_aniso_label
_atom_site_aniso_U_11
_atom_site_aniso_U_22
_atom_site_aniso_U_33
_atom_site_aniso_U_23
_atom_site_aniso_U_13
_atom_site_aniso_U_12
F11 0.065(3) 0.078(3) 0.057(3) -0.005(2) -0.009(2) -0.010(2)
F12 0.065(3) 0.078(3) 0.057(3) -0.005(2) -0.009(2) -0.010(2)
F13 0.065(3) 0.078(3) 0.057(3) -0.005(2) -0.009(2) -0.010(2)
F14 0.065(3) 0.078(3) 0.057(3) -0.005(2) -0.009(2) -0.010(2)
F21 0.027(5) 0.073(6) 0.166(11) 0.042(8) -0.022(7) -0.007(4)
F22 0.114(8) 0.037(4) 0.015(4) -0.002(3) 0.004(4) -0.033(5)
F23 0.084(6) 0.026(4) 0.036(4) 0.004(3) 0.004(4) 0.014(3)
F24 0.034(4) 0.046(4) 0.030(4) -0.009(3) 0.004(3) -0.024(3)
N11 0.019(4) 0.037(5) 0.031(6) -0.012(6) 0.008(5) -0.001(4)
N21 0.040(6) 0.014(4) 0.033(5) 0.002(5) 0.011(5) -0.009(4)
C11 0.024(2) 0.025(2) 0.033(2) -0.008(2) -0.005(2) -0.0007(19)
C12 0.024(2) 0.025(2) 0.033(2) -0.008(2) -0.005(2) -0.0007(19)
C13 0.024(2) 0.025(2) 0.033(2) -0.008(2) -0.005(2) -0.0007(19)
C14 0.024(2) 0.025(2) 0.033(2) -0.008(2) -0.005(2) -0.0007(19)
C15 0.024(2) 0.025(2) 0.033(2) -0.008(2) -0.005(2) -0.0007(19)
C16 0.024(2) 0.025(2) 0.033(2) -0.008(2) -0.005(2) -0.0007(19)
C21 0.017(6) 0.030(6) 0.030(6) 0.003(5) 0.007(5) -0.011(5)
C22 0.023(6) 0.029(6) 0.032(7) -0.007(5) 0.006(5) -0.009(5)
C23 0.019(5) 0.019(5) 0.026(6) 0.010(6) 0.006(5) 0.006(4)
C24 0.028(7) 0.042(8) 0.103(14) -0.016(8) 0.024(9) 0.000(7)
C25 0.030(6) 0.014(5) 0.028(6) -0.015(5) 0.008(5) -0.004(5)
C26 0.052(9) 0.057(9) 0.034(8) 0.020(7) 0.003(7) 0.005(8)
B11 0.065(3) 0.078(3) 0.057(3) -0.005(2) -0.009(2) -0.010(2)
B21 0.069(11) 0.020(6) 0.009(6) -0.004(6) 0.015(8) -0.003(6)

loop_
_atom_type_symbol
_atom_type_description
_atom_type_scat_dispersion_real
_atom_type_scat_dispersion_imag
_atom_type_scat_source
C C 0.0033 0.0016 'International Tables Vol C Tables 4.2.6.8 and 6.1.1.4'
H H 0.0000 0.0000 'International Tables Vol C Tables 4.2.6.8 and 6.1.1.4'
B B 0.0013 0.0007 'International Tables Vol C Tables 4.2.6.8 and 6.1.1.4'
F F 0.0171 0.0103 'International Tables Vol C Tables 4.2.6.8 and 6.1.1.4'
N N 0.0061 0.0033 'International Tables Vol C Tables 4.2.6.8 and 6.1.1.4'

loop_
_geom_angle_atom_site_label_1
_geom_angle_atom_site_label_2
_geom_angle_atom_site_label_3
_geom_angle
_geom_angle_site_symmetry_1
_geom_angle_site_symmetry_3
_geom_angle_publ_flag
C12 N11 H11A 109.5 . . ?
C12 N11 H11B 109.5 . . ?
H11A N11 H11B 109.5 . . ?
C12 N11 H11C 109.5 . . ?
H11A N11 H11C 109.5 . . ?
H11B N11 H11C 109.5 . . ?
C22 N21 H21A 109.5 . . ?
C22 N21 H21B 109.5 . . ?
H21A N21 H21B 109.5 . . ?
C22 N21 H21C 109.5 . . ?
H21A N21 H21C 109.5 . . ?
H21B N21 H21C 109.5 . . ?
C12 C11 H11D 109.5 . . ?
C12 C11 H11E 109.5 . . ?
H11D C11 H11E 109.5 . . ?
C12 C11 H11F 109.5 . . ?
H11D C11 H11F 109.5 . . ?
H11E C11 H11F 109.5 . . ?
N11 C12 C11 106.6(9) . . ?
N11 C12 C13 114.0(9) . . ?
C11 C12 C13 114.3(9) . . ?
N11 C12 H12 107.2 . . ?
C11 C12 H12 107.2 . . ?
C13 C12 H12 107.2 . . ?
C15 C13 C16 108.3(9) . . ?
C15 C13 C12 110.8(9) . . ?
C16 C13 C12 109.3(9) . . ?
C15 C13 C14 106.9(9) . . ?
C16 C13 C14 109.5(10) . . ?
C12 C13 C14 111.9(10) . . ?
C13 C14 H14A 109.5 . . ?
C13 C14 H14B 109.5 . . ?
H14A C14 H14B 109.5 . . ?
C13 C14 H14C 109.5 . . ?
H14A C14 H14C 109.5 . . ?
H14B C14 H14C 109.5 . . ?
C13 C15 H15A 109.5 . . ?
C13 C15 H15B 109.5 . . ?
H15A C15 H15B 109.5 . . ?
C13 C15 H15C 109.5 . . ?
H15A C15 H15C 109.5 . . ?
H15B C15 H15C 109.5 . . ?
C13 C16 H16A 109.5 . . ?
C13 C16 H16B 109.5 . . ?
H16A C16 H16B 109.5 . . ?
C13 C16 H16C 109.5 . . ?
H16A C16 H16C 109.5 . . ?
H16B C16 H16C 109.5 . . ?
C22 C21 H21D 109.5 . . ?
C22 C21 H21E 109.5 . . ?
H21D C21 H21E 109.5 . . ?
C22 C21 H21F 109.5 . . ?
H21D C21 H21F 109.5 . . ?
H21E C21 H21F 109.5 . . ?
C23 C22 N21 109.5(9) . . ?
C23 C22 C21 116.7(10) . . ?
N21 C22 C21 107.3(9) . . ?
C23 C22 H22 107.7 . . ?
N21 C22 H22 107.7 . . ?
C21 C22 H22 107.7 . . ?
C24 C23 C22 105.5(9) . . ?
C24 C23 C26 110.7(12) . . ?
C22 C23 C26 111.2(10) . . ?
C24 C23 C25 107.3(10) . . ?
C22 C23 C25 111.1(9) . . ?
C26 C23 C25 110.8(10) . . ?
C23 C24 H24A 109.5 . . ?
C23 C24 H24B 109.5 . . ?
H24A C24 H24B 109.5 . . ?
C23 C24 H24C 109.5 . . ?
H24A C24 H24C 109.5 . . ?
H24B C24 H24C 109.5 . . ?
C23 C25 H25A 109.5 . . ?
C23 C25 H25B 109.5 . . ?
H25A C25 H25B 109.5 . . ?
C23 C25 H25C 109.5 . . ?
H25A C25 H25C 109.5 . . ?
H25B C25 H25C 109.5 . . ?
C23 C26 H26A 109.5 . . ?
C23 C26 H26B 109.5 . . ?
H26A C26 H26B 109.5 . . ?
C23 C26 H26C 109.5 . . ?
H26A C26 H26C 109.5 . . ?
H26B C26 H26C 109.5 . . ?
F11 B11 F12 107.6(17) . . ?
F11 B11 F14 114.1(17) . . ?
F12 B11 F14 107.6(15) . . ?
F11 B11 F13 109.5(15) . . ?
F12 B11 F13 105.4(16) . . ?
F14 B11 F13 112.1(17) . . ?
F21 B21 F24 111.3(13) . . ?
F21 B21 F22 111.7(14) . . ?
F24 B21 F22 108.2(11) . . ?
F21 B21 F23 106.8(11) . . ?
F24 B21 F23 108.7(13) . . ?
F22 B21 F23 110.2(11) . . ?

loop_
_geom_bond_atom_site_label_1
_geom_bond_atom_site_label_2
_geom_bond_distance
_geom_bond_site_symmetry_2
_geom_bond_publ_flag
F11 B11 1.35(3) . ?
F12 B11 1.37(2) . ?
F13 B11 1.37(2) . ?
F14 B11 1.38(2) . ?
F21 B21 1.35(2) . ?
F22 B21 1.386(17) . ?
F23 B21 1.421(17) . ?
F24 B21 1.387(18) . ?
N11 C12 1.495(15) . ?
N11 H11A 0.9100 . ?
N11 H11B 0.9100 . ?
N11 H11C 0.9100 . ?
N21 C22 1.517(15) . ?
N21 H21A 0.9100 . ?
N21 H21B 0.9100 . ?
N21 H21C 0.9100 . ?
C11 C12 1.559(16) . ?
C11 H11D 0.9800 . ?
C11 H11E 0.9800 . ?
C11 H11F 0.9800 . ?
C12 C13 1.503(16) . ?
C12 H12 1.0000 . ?
C13 C15 1.597(16) . ?
C13 C16 1.513(15) . ?
C13 C14 1.530(18) . ?
C14 H14A 0.9800 . ?
C14 H14B 0.9800 . ?
C14 H14C 0.9800 . ?
C15 H15A 0.9800 . ?
C15 H15B 0.9800 . ?
C15 H15C 0.9800 . ?
C16 H16A 0.9800 . ?
C16 H16B 0.9800 . ?
C16 H16C 0.9800 . ?
C21 C22 1.476(16) . ?
C21 H21D 0.9800 . ?
C21 H21E 0.9800 . ?
C21 H21F 0.9800 . ?
C22 C23 1.584(15) . ?
C22 H22 1.0000 . ?
C23 C24 1.537(19) . ?
C23 C26 1.53(2) . ?
C23 C25 1.495(16) . ?
C24 H24A 0.9800 . ?
C24 H24B 0.9800 . ?
C24 H24C 0.9800 . ?
C25 H25A 0.9800 . ?
C25 H25B 0.9800 . ?
C25 H25C 0.9800 . ?
C26 H26A 0.9800 . ?
C26 H26B 0.9800 . ?
C26 H26C 0.9800 . ?
